data_7132965
loop_
_publ_author_name
'Pramanik, Shyamal'
'Samanta, Apurba'
'Maity, Soumitra'

_publ_section_title
;
 A two carbon homologation of Friedel-Crafts alkylation enabled by
 photochemical alkene stitching: modular assembly of cyclolignans.
;
_journal_issue 40
_journal_name_full 'Chemical communications (Cambridge, England)'
_journal_page_first 5282
_journal_page_last 5285
_journal_paper_doi 10.1039/d4cc00957f
_journal_volume 60
_journal_year 2024
_chemical_formula_sum 'C34 H33 N O2'
_chemical_formula_weight 487.61
_space_group_crystal_system monoclinic
_space_group_IT_number 14
_space_group_name_Hall '-P 2ybc'
_space_group_name_H-M_alt 'P 1 21/c 1'
_atom_sites_solution_hydrogens geom
_audit_creation_method SHELXL-2018/3
_audit_update_record
;
2024-02-14 deposited with the CCDC.	2024-04-17 downloaded from the CCDC.
;
_cell_angle_alpha 90
_cell_angle_beta 95.864(7)
_cell_angle_gamma 90
_cell_formula_units_Z 4
_cell_length_a 21.9010(16)
_cell_length_b 11.9356(11)
_cell_length_c 10.1958(8)
_cell_measurement_reflns_used 3225
_cell_measurement_temperature 293(2)
_cell_measurement_theta_max 27.5460
_cell_measurement_theta_min 2.6400
_cell_volume 2651.3(4)
_computing_structure_refinement 'SHELXL-2018/3 (Sheldrick, 2018)'
_computing_structure_solution 'SHELXT 2014/5 (Sheldrick, 2014)'
_diffrn_ambient_temperature 293(2)
_diffrn_measured_fraction_theta_full 0.999
_diffrn_measured_fraction_theta_max 0.847
_diffrn_measurement_device_type 'SuperNova, Single source at offset/far, EosS2'
_diffrn_radiation_type MoK\a
_diffrn_radiation_wavelength 0.71073
_diffrn_reflns_av_R_equivalents 0.0292
_diffrn_reflns_av_unetI/netI 0.0576
_diffrn_reflns_Laue_measured_fraction_full 0.999
_diffrn_reflns_Laue_measured_fraction_max 0.847
_diffrn_reflns_limit_h_max 29
_diffrn_reflns_limit_h_min -28
_diffrn_reflns_limit_k_max 16
_diffrn_reflns_limit_k_min -15
_diffrn_reflns_limit_l_max 12
_diffrn_reflns_limit_l_min -13
_diffrn_reflns_number 12249
_diffrn_reflns_point_group_measured_fraction_full 0.999
_diffrn_reflns_point_group_measured_fraction_max 0.847
_diffrn_reflns_theta_full 25.242
_diffrn_reflns_theta_max 29.197
_diffrn_reflns_theta_min 1.869
_exptl_absorpt_coefficient_mu 0.075
_exptl_absorpt_correction_T_max 1.00000
_exptl_absorpt_correction_T_min 0.48443
_exptl_absorpt_correction_type multi-scan
_exptl_absorpt_process_details
;
CrysAlisPro 1.171.40.69a (Rigaku Oxford Diffraction, 2020)
Empirical absorption correction using spherical harmonics,
 implemented in SCALE3 ABSPACK scaling algorithm.
;
_exptl_crystal_colour 'clear light white'
_exptl_crystal_colour_lustre clear
_exptl_crystal_colour_modifier light
_exptl_crystal_colour_primary white
_exptl_crystal_density_diffrn 1.222
_exptl_crystal_description needle
_exptl_crystal_F_000 1040
_exptl_crystal_size_max 0.062
_exptl_crystal_size_mid 0.056
_exptl_crystal_size_min 0.042
_refine_diff_density_max 0.209
_refine_diff_density_min -0.192
_refine_diff_density_rms 0.036
_refine_ls_extinction_coef 0.0030(8)
_refine_ls_extinction_expression Fc^*^=kFc[1+0.001xFc^2^\l^3^/sin(2\q)]^-1/4^
_refine_ls_extinction_method 'SHELXL-2018/3 (Sheldrick 2018)'
_refine_ls_goodness_of_fit_ref 1.028
_refine_ls_hydrogen_treatment constr
_refine_ls_matrix_type full
_refine_ls_number_parameters 339
_refine_ls_number_reflns 6075
_refine_ls_number_restraints 0
_refine_ls_restrained_S_all 1.028
_refine_ls_R_factor_all 0.1098
_refine_ls_R_factor_gt 0.0544
_refine_ls_shift/su_max 0.000
_refine_ls_shift/su_mean 0.000
_refine_ls_structure_factor_coef Fsqd
_refine_ls_weighting_details 'w=1/[\s^2^(Fo^2^)+(0.0670P)^2^+0.1589P] where P=(Fo^2^+2Fc^2^)/3'
_refine_ls_weighting_scheme calc
_refine_ls_wR_factor_gt 0.1299
_refine_ls_wR_factor_ref 0.1538
_reflns_Friedel_coverage 0.000
_reflns_number_gt 3535
_reflns_number_total 6075
_reflns_threshold_expression 'I > 2\s(I)'
_cod_data_source_file d4cc00957f2.cif
_cod_data_source_block sp_1675
_cod_depositor_comments 'Adding full bibliography for 7132965--7132966.cif.'
_cod_original_cell_volume 2651.2(4)
_cod_original_sg_symbol_H-M 'P 21/c'
_cod_database_code 7132965
_shelx_shelxl_version_number 2018/3
_shelx_space_group_comment
;
The symmetry employed for this shelxl refinement is uniquely defined
by the following loop, which should always be used as a source of
symmetry information in preference to the above space-group names.
They are only intended as comments.
;
_shelx_estimated_absorpt_t_min 0.995
_shelx_estimated_absorpt_t_max 0.997

loop_
_space_group_symop_operation_xyz
'x, y, z'
'-x, y+1/2, -z+1/2'
'-x, -y, -z'
'x, -y-1/2, z-1/2'

loop_
_atom_site_label
_atom_site_type_symbol
_atom_site_fract_x
_atom_site_fract_y
_atom_site_fract_z
_atom_site_U_iso_or_equiv
_atom_site_adp_type
_atom_site_occupancy
_atom_site_site_symmetry_order
_atom_site_calc_flag
_atom_site_refinement_flags_posn
_atom_site_refinement_flags_adp
_atom_site_refinement_flags_occupancy
_atom_site_disorder_assembly
_atom_site_disorder_group
C31 C 0.36607(8) 0.44683(16) 0.07856(17) 0.0403(4) Uani 1 1 d . . . . .
O14 O 0.10099(6) 0.40395(14) 0.53439(13) 0.0644(4) Uani 1 1 d . . . . .
N9 N 0.44028(6) 0.53677(14) 0.24869(14) 0.0440(4) Uani 1 1 d . . . . .
C22 C 0.23243(7) 0.56075(16) 0.18742(16) 0.0381(4) Uani 1 1 d . . . . .
C27 C 0.22664(8) 0.67821(16) 0.19302(17) 0.0403(4) Uani 1 1 d . . . . .
C7 C 0.34252(8) 0.52924(15) 0.30149(16) 0.0378(4) Uani 1 1 d . . . . .
C6 C 0.38000(8) 0.58345(16) 0.40757(17) 0.0408(4) Uani 1 1 d . . . . .
C26 C 0.18495(9) 0.73270(18) 0.10239(18) 0.0496(5) Uani 1 1 d . . . . .
H26 H 0.181155 0.810096 0.108233 0.059 Uiso 1 1 calc R U . . .
C10 C 0.27484(7) 0.49503(16) 0.28916(16) 0.0384(4) Uani 1 1 d . . . . .
H10 H 0.274017 0.417739 0.256590 0.046 Uiso 1 1 calc R U . . .
C23 C 0.19620(8) 0.50253(17) 0.08714(17) 0.0435(5) Uani 1 1 d . . . . .
C36 C 0.37756(9) 0.33361(18) 0.06245(19) 0.0493(5) Uani 1 1 d . . . . .
H36 H 0.396982 0.292833 0.132433 0.059 Uiso 1 1 calc R U . . .
C29 C 0.26453(9) 0.75059(17) 0.29161(19) 0.0508(5) Uani 1 1 d . . . . .
H29A H 0.261454 0.722638 0.378972 0.076 Uiso 1 1 calc R U . . .
H29B H 0.249587 0.826216 0.285287 0.076 Uiso 1 1 calc R U . . .
H29C H 0.306655 0.749002 0.273307 0.076 Uiso 1 1 calc R U . . .
C8 C 0.38091(8) 0.50298(16) 0.20785(16) 0.0386(4) Uani 1 1 d . . . . .
C25 C 0.14902(8) 0.6768(2) 0.00428(19) 0.0517(5) Uani 1 1 d . . . . .
C24 C 0.15588(9) 0.5621(2) -0.00224(19) 0.0519(5) Uani 1 1 d . . . . .
H24 H 0.132759 0.522869 -0.068732 0.062 Uiso 1 1 calc R U . . .
C11 C 0.24864(8) 0.48913(17) 0.42406(17) 0.0445(5) Uani 1 1 d . . . . .
H11A H 0.277729 0.450108 0.486125 0.053 Uiso 1 1 calc R U . . .
H11B H 0.244177 0.564688 0.456809 0.053 Uiso 1 1 calc R U . . .
O15 O 0.18662(7) 0.4549(2) 0.65157(15) 0.0989(7) Uani 1 1 d . . . . .
C28 C 0.19955(10) 0.37735(19) 0.0677(2) 0.0600(6) Uani 1 1 d . . . . .
H28A H 0.239671 0.357504 0.045232 0.090 Uiso 1 1 calc R U . . .
H28B H 0.169306 0.355004 -0.002236 0.090 Uiso 1 1 calc R U . . .
H28C H 0.191807 0.339947 0.147681 0.090 Uiso 1 1 calc R U . . .
C35 C 0.36051(10) 0.28053(19) -0.0564(2) 0.0590(6) Uani 1 1 d . . . . .
H35 H 0.368396 0.204554 -0.065788 0.071 Uiso 1 1 calc R U . . .
C1 C 0.44041(8) 0.58714(16) 0.37032(18) 0.0431(5) Uani 1 1 d . . . . .
C16 C 0.06859(8) 0.40488(19) 0.64677(18) 0.0473(5) Uani 1 1 d . . . . .
C5 C 0.37059(9) 0.63205(18) 0.52977(19) 0.0532(5) Uani 1 1 d . . . . .
H5 H 0.331606 0.631734 0.558383 0.064 Uiso 1 1 calc R U . . .
C32 C 0.33847(10) 0.50577(19) -0.02853(19) 0.0549(5) Uani 1 1 d . . . . .
H32 H 0.331400 0.582188 -0.020661 0.066 Uiso 1 1 calc R U . . .
C2 C 0.48932(9) 0.63477(19) 0.4482(2) 0.0562(6) Uani 1 1 d . . . . .
H2 H 0.528596 0.635614 0.421143 0.067 Uiso 1 1 calc R U . . .
C12 C 0.18707(9) 0.43018(18) 0.41849(18) 0.0501(5) Uani 1 1 d . . . . .
H12A H 0.158526 0.466198 0.352626 0.060 Uiso 1 1 calc R U . . .
H12B H 0.191948 0.353016 0.391582 0.060 Uiso 1 1 calc R U . . .
C19 C -0.00257(10) 0.4020(2) 0.8523(2) 0.0653(7) Uani 1 1 d . . . . .
H19 H -0.026839 0.401308 0.921992 0.078 Uiso 1 1 calc R U . . .
C17 C 0.03233(10) 0.4944(2) 0.6665(2) 0.0622(6) Uani 1 1 d . . . . .
H17 H 0.031781 0.556294 0.611054 0.075 Uiso 1 1 calc R U . . .
C30 C 0.10462(10) 0.7412(2) -0.0926(2) 0.0744(7) Uani 1 1 d . . . . .
H30A H 0.074752 0.778567 -0.045504 0.112 Uiso 1 1 calc R U . . .
H30B H 0.084215 0.689968 -0.155120 0.112 Uiso 1 1 calc R U . . .
H30C H 0.126871 0.795548 -0.138198 0.112 Uiso 1 1 calc R U . . .
C37 C 0.49341(9) 0.5234(2) 0.1757(2) 0.0615(6) Uani 1 1 d . . . . .
H37A H 0.494804 0.447987 0.143520 0.092 Uiso 1 1 calc R U . . .
H37B H 0.530083 0.538857 0.232764 0.092 Uiso 1 1 calc R U . . .
H37C H 0.490461 0.574598 0.102732 0.092 Uiso 1 1 calc R U . . .
C13 C 0.16092(9) 0.43206(18) 0.54820(19) 0.0473(5) Uani 1 1 d . . . . .
C20 C 0.03443(11) 0.3126(2) 0.8320(2) 0.0682(7) Uani 1 1 d . . . . .
H20 H 0.035377 0.251029 0.888103 0.082 Uiso 1 1 calc R U . . .
C33 C 0.32132(11) 0.4527(2) -0.1467(2) 0.0685(7) Uani 1 1 d . . . . .
H33 H 0.302481 0.493281 -0.217432 0.082 Uiso 1 1 calc R U . . .
C4 C 0.41868(10) 0.6799(2) 0.6068(2) 0.0631(6) Uani 1 1 d . . . . .
H4 H 0.411835 0.712251 0.686958 0.076 Uiso 1 1 calc R U . . .
C21 C 0.07051(9) 0.3136(2) 0.7277(2) 0.0604(6) Uani 1 1 d . . . . .
H21 H 0.095626 0.252918 0.713203 0.073 Uiso 1 1 calc R U . . .
C34 C 0.33192(10) 0.3402(2) -0.1603(2) 0.0654(7) Uani 1 1 d . . . . .
H34 H 0.319776 0.304424 -0.239767 0.078 Uiso 1 1 calc R U . . .
C18 C -0.00371(11) 0.4923(2) 0.7700(2) 0.0702(7) Uani 1 1 d . . . . .
H18 H -0.028978 0.552913 0.783660 0.084 Uiso 1 1 calc R U . . .
C3 C 0.47765(10) 0.6806(2) 0.5667(2) 0.0634(6) Uani 1 1 d . . . . .
H3 H 0.509631 0.712685 0.621058 0.076 Uiso 1 1 calc R U . . .

loop_
_atom_site_aniso_label
_atom_site_aniso_U_11
_atom_site_aniso_U_22
_atom_site_aniso_U_33
_atom_site_aniso_U_23
_atom_site_aniso_U_13
_atom_site_aniso_U_12
C31 0.0364(9) 0.0457(13) 0.0403(10) -0.0004(9) 0.0115(8) 0.0030(8)
O14 0.0436(8) 0.1043(13) 0.0473(8) -0.0110(8) 0.0145(6) -0.0193(8)
N9 0.0332(8) 0.0555(11) 0.0445(9) -0.0005(8) 0.0104(6) -0.0005(7)
C22 0.0325(9) 0.0450(12) 0.0384(9) -0.0034(9) 0.0117(7) -0.0012(8)
C27 0.0359(9) 0.0452(12) 0.0419(10) 0.0002(9) 0.0141(8) -0.0024(9)
C7 0.0344(9) 0.0415(12) 0.0382(9) -0.0010(8) 0.0068(7) 0.0006(8)
C6 0.0369(9) 0.0454(12) 0.0401(10) 0.0011(9) 0.0052(8) -0.0006(9)
C26 0.0473(11) 0.0510(13) 0.0528(12) 0.0086(10) 0.0164(9) 0.0023(10)
C10 0.0341(9) 0.0415(11) 0.0407(10) -0.0059(8) 0.0093(7) -0.0036(8)
C23 0.0338(9) 0.0537(13) 0.0438(10) -0.0081(9) 0.0085(8) -0.0018(9)
C36 0.0470(11) 0.0496(14) 0.0524(12) 0.0018(10) 0.0108(9) 0.0063(10)
C29 0.0541(12) 0.0425(12) 0.0568(12) -0.0034(10) 0.0106(9) -0.0036(10)
C8 0.0359(9) 0.0414(11) 0.0388(10) 0.0016(8) 0.0055(7) 0.0019(8)
C25 0.0390(10) 0.0710(17) 0.0463(11) 0.0111(11) 0.0101(9) 0.0001(11)
C24 0.0388(10) 0.0713(17) 0.0458(11) -0.0060(11) 0.0058(8) -0.0062(10)
C11 0.0415(10) 0.0501(13) 0.0429(10) 0.0017(9) 0.0100(8) -0.0044(9)
O15 0.0611(10) 0.190(2) 0.0462(9) -0.0092(11) 0.0101(8) -0.0498(12)
C28 0.0525(12) 0.0605(16) 0.0659(14) -0.0177(11) 0.0006(10) -0.0082(11)
C35 0.0570(13) 0.0509(15) 0.0703(15) -0.0174(12) 0.0123(11) 0.0053(11)
C1 0.0385(10) 0.0467(13) 0.0439(10) 0.0010(9) 0.0032(8) -0.0023(9)
C16 0.0359(10) 0.0645(15) 0.0422(10) -0.0018(10) 0.0084(8) -0.0070(10)
C5 0.0453(11) 0.0665(15) 0.0489(11) -0.0134(10) 0.0096(9) -0.0063(10)
C32 0.0694(14) 0.0496(14) 0.0451(11) -0.0014(10) 0.0028(10) 0.0147(11)
C2 0.0390(11) 0.0637(15) 0.0649(14) -0.0011(11) 0.0008(9) -0.0093(10)
C12 0.0485(11) 0.0562(14) 0.0473(11) -0.0005(10) 0.0133(9) -0.0098(10)
C19 0.0548(13) 0.087(2) 0.0577(13) -0.0065(13) 0.0222(10) -0.0109(13)
C17 0.0676(14) 0.0633(16) 0.0566(13) 0.0087(11) 0.0112(11) 0.0051(12)
C30 0.0582(14) 0.098(2) 0.0661(15) 0.0238(14) 0.0028(11) 0.0041(13)
C37 0.0438(11) 0.0799(17) 0.0644(13) -0.0017(12) 0.0231(10) -0.0016(11)
C13 0.0419(10) 0.0550(14) 0.0456(11) 0.0022(10) 0.0075(9) -0.0099(10)
C20 0.0708(15) 0.0697(18) 0.0662(14) 0.0138(13) 0.0171(12) -0.0090(13)
C33 0.0851(17) 0.0751(19) 0.0434(12) -0.0037(12) -0.0025(11) 0.0203(14)
C4 0.0593(14) 0.0766(18) 0.0525(12) -0.0192(12) 0.0012(10) -0.0094(12)
C21 0.0513(12) 0.0604(16) 0.0715(14) 0.0027(12) 0.0154(11) 0.0038(11)
C34 0.0601(13) 0.0810(19) 0.0546(13) -0.0253(13) 0.0036(11) 0.0054(13)
C18 0.0646(15) 0.0746(18) 0.0741(16) -0.0056(14) 0.0207(12) 0.0144(13)
C3 0.0521(13) 0.0695(17) 0.0657(14) -0.0143(12) -0.0082(11) -0.0134(11)

loop_
_atom_type_symbol
_atom_type_description
_atom_type_scat_dispersion_real
_atom_type_scat_dispersion_imag
_atom_type_scat_source
C C 0.0033 0.0016 'International Tables Vol C Tables 4.2.6.8 and 6.1.1.4'
H H 0.0000 0.0000 'International Tables Vol C Tables 4.2.6.8 and 6.1.1.4'
N N 0.0061 0.0033 'International Tables Vol C Tables 4.2.6.8 and 6.1.1.4'
O O 0.0106 0.0060 'International Tables Vol C Tables 4.2.6.8 and 6.1.1.4'

loop_
_geom_angle_atom_site_label_1
_geom_angle_atom_site_label_2
_geom_angle_atom_site_label_3
_geom_angle
_geom_angle_site_symmetry_1
_geom_angle_site_symmetry_3
_geom_angle_publ_flag
C32 C31 C36 118.12(18) . . ?
C32 C31 C8 120.59(18) . . ?
C36 C31 C8 121.25(17) . . ?
C13 O14 C16 118.64(15) . . ?
C1 N9 C8 108.26(14) . . ?
C1 N9 C37 125.50(16) . . ?
C8 N9 C37 126.24(16) . . ?
C27 C22 C23 118.23(17) . . ?
C27 C22 C10 122.11(16) . . ?
C23 C22 C10 119.63(17) . . ?
C26 C27 C22 119.56(17) . . ?
C26 C27 C29 116.97(18) . . ?
C22 C27 C29 123.45(17) . . ?
C8 C7 C6 106.39(15) . . ?
C8 C7 C10 122.64(16) . . ?
C6 C7 C10 130.81(14) . . ?
C5 C6 C1 116.76(16) . . ?
C5 C6 C7 136.43(16) . . ?
C1 C6 C7 106.80(15) . . ?
C25 C26 C27 122.8(2) . . ?
C25 C26 H26 118.6 . . ?
C27 C26 H26 118.6 . . ?
C7 C10 C22 115.68(14) . . ?
C7 C10 C11 112.56(14) . . ?
C22 C10 C11 111.76(14) . . ?
C7 C10 H10 105.3 . . ?
C22 C10 H10 105.3 . . ?
C11 C10 H10 105.3 . . ?
C24 C23 C22 119.56(19) . . ?
C24 C23 C28 116.98(17) . . ?
C22 C23 C28 123.44(17) . . ?
C35 C36 C31 120.89(19) . . ?
C35 C36 H36 119.6 . . ?
C31 C36 H36 119.6 . . ?
C27 C29 H29A 109.5 . . ?
C27 C29 H29B 109.5 . . ?
H29A C29 H29B 109.5 . . ?
C27 C29 H29C 109.5 . . ?
H29A C29 H29C 109.5 . . ?
H29B C29 H29C 109.5 . . ?
C7 C8 N9 110.35(15) . . ?
C7 C8 C31 128.84(16) . . ?
N9 C8 C31 120.81(15) . . ?
C26 C25 C24 117.23(19) . . ?
C26 C25 C30 120.4(2) . . ?
C24 C25 C30 122.4(2) . . ?
C25 C24 C23 122.56(19) . . ?
C25 C24 H24 118.7 . . ?
C23 C24 H24 118.7 . . ?
C12 C11 C10 113.41(15) . . ?
C12 C11 H11A 108.9 . . ?
C10 C11 H11A 108.9 . . ?
C12 C11 H11B 108.9 . . ?
C10 C11 H11B 108.9 . . ?
H11A C11 H11B 107.7 . . ?
C23 C28 H28A 109.5 . . ?
C23 C28 H28B 109.5 . . ?
H28A C28 H28B 109.5 . . ?
C23 C28 H28C 109.5 . . ?
H28A C28 H28C 109.5 . . ?
H28B C28 H28C 109.5 . . ?
C34 C35 C36 119.9(2) . . ?
C34 C35 H35 120.0 . . ?
C36 C35 H35 120.0 . . ?
N9 C1 C2 128.61(17) . . ?
N9 C1 C6 108.20(15) . . ?
C2 C1 C6 123.19(17) . . ?
C17 C16 C21 121.37(19) . . ?
C17 C16 O14 118.54(19) . . ?
C21 C16 O14 119.91(19) . . ?
C4 C5 C6 120.29(18) . . ?
C4 C5 H5 119.9 . . ?
C6 C5 H5 119.9 . . ?
C33 C32 C31 120.9(2) . . ?
C33 C32 H32 119.6 . . ?
C31 C32 H32 119.6 . . ?
C3 C2 C1 117.66(18) . . ?
C3 C2 H2 121.2 . . ?
C1 C2 H2 121.2 . . ?
C13 C12 C11 112.31(16) . . ?
C13 C12 H12A 109.1 . . ?
C11 C12 H12A 109.1 . . ?
C13 C12 H12B 109.1 . . ?
C11 C12 H12B 109.1 . . ?
H12A C12 H12B 107.9 . . ?
C18 C19 C20 119.8(2) . . ?
C18 C19 H19 120.1 . . ?
C20 C19 H19 120.1 . . ?
C16 C17 C18 119.2(2) . . ?
C16 C17 H17 120.4 . . ?
C18 C17 H17 120.4 . . ?
C25 C30 H30A 109.5 . . ?
C25 C30 H30B 109.5 . . ?
H30A C30 H30B 109.5 . . ?
C25 C30 H30C 109.5 . . ?
H30A C30 H30C 109.5 . . ?
H30B C30 H30C 109.5 . . ?
N9 C37 H37A 109.5 . . ?
N9 C37 H37B 109.5 . . ?
H37A C37 H37B 109.5 . . ?
N9 C37 H37C 109.5 . . ?
H37A C37 H37C 109.5 . . ?
H37B C37 H37C 109.5 . . ?
O15 C13 O14 121.56(18) . . ?
O15 C13 C12 127.28(18) . . ?
O14 C13 C12 111.16(16) . . ?
C19 C20 C21 120.1(2) . . ?
C19 C20 H20 120.0 . . ?
C21 C20 H20 120.0 . . ?
C34 C33 C32 120.3(2) . . ?
C34 C33 H33 119.8 . . ?
C32 C33 H33 119.8 . . ?
C5 C4 C3 120.98(19) . . ?
C5 C4 H4 119.5 . . ?
C3 C4 H4 119.5 . . ?
C16 C21 C20 119.0(2) . . ?
C16 C21 H21 120.5 . . ?
C20 C21 H21 120.5 . . ?
C33 C34 C35 119.8(2) . . ?
C33 C34 H34 120.1 . . ?
C35 C34 H34 120.1 . . ?
C19 C18 C17 120.5(2) . . ?
C19 C18 H18 119.7 . . ?
C17 C18 H18 119.7 . . ?
C2 C3 C4 121.10(19) . . ?
C2 C3 H3 119.5 . . ?
C4 C3 H3 119.5 . . ?

loop_
_geom_bond_atom_site_label_1
_geom_bond_atom_site_label_2
_geom_bond_distance
_geom_bond_site_symmetry_2
_geom_bond_publ_flag
C31 C32 1.385(3) . ?
C31 C36 1.387(3) . ?
C31 C8 1.485(2) . ?
O14 C13 1.348(2) . ?
O14 C16 1.408(2) . ?
N9 C1 1.378(2) . ?
N9 C8 1.384(2) . ?
N9 C37 1.452(2) . ?
C22 C27 1.409(3) . ?
C22 C23 1.411(3) . ?
C22 C10 1.535(3) . ?
C27 C26 1.392(3) . ?
C27 C29 1.508(3) . ?
C7 C8 1.371(2) . ?
C7 C6 1.442(2) . ?
C7 C10 1.530(2) . ?
C6 C5 1.408(2) . ?
C6 C1 1.414(2) . ?
C26 C25 1.380(3) . ?
C26 H26 0.9300 . ?
C10 C11 1.545(2) . ?
C10 H10 0.9800 . ?
C23 C24 1.397(3) . ?
C23 C28 1.510(3) . ?
C36 C35 1.384(3) . ?
C36 H36 0.9300 . ?
C29 H29A 0.9600 . ?
C29 H29B 0.9600 . ?
C29 H29C 0.9600 . ?
C25 C24 1.380(3) . ?
C25 C30 1.521(3) . ?
C24 H24 0.9300 . ?
C11 C12 1.517(3) . ?
C11 H11A 0.9700 . ?
C11 H11B 0.9700 . ?
O15 C13 1.175(2) . ?
C28 H28A 0.9600 . ?
C28 H28B 0.9600 . ?
C28 H28C 0.9600 . ?
C35 C34 1.374(3) . ?
C35 H35 0.9300 . ?
C1 C2 1.388(3) . ?
C16 C17 1.358(3) . ?
C16 C21 1.365(3) . ?
C5 C4 1.372(3) . ?
C5 H5 0.9300 . ?
C32 C33 1.379(3) . ?
C32 H32 0.9300 . ?
C2 C3 1.374(3) . ?
C2 H2 0.9300 . ?
C12 C13 1.494(2) . ?
C12 H12A 0.9700 . ?
C12 H12B 0.9700 . ?
C19 C18 1.364(3) . ?
C19 C20 1.369(3) . ?
C19 H19 0.9300 . ?
C17 C18 1.381(3) . ?
C17 H17 0.9300 . ?
C30 H30A 0.9600 . ?
C30 H30B 0.9600 . ?
C30 H30C 0.9600 . ?
C37 H37A 0.9600 . ?
C37 H37B 0.9600 . ?
C37 H37C 0.9600 . ?
C20 C21 1.388(3) . ?
C20 H20 0.9300 . ?
C33 C34 1.372(3) . ?
C33 H33 0.9300 . ?
C4 C3 1.394(3) . ?
C4 H4 0.9300 . ?
C21 H21 0.9300 . ?
C34 H34 0.9300 . ?
C18 H18 0.9300 . ?
C3 H3 0.9300 . ?

loop_
_geom_torsion_atom_site_label_1
_geom_torsion_atom_site_label_2
_geom_torsion_atom_site_label_3
_geom_torsion_atom_site_label_4
_geom_torsion
_geom_torsion_site_symmetry_1
_geom_torsion_site_symmetry_2
_geom_torsion_site_symmetry_3
_geom_torsion_site_symmetry_4
_geom_torsion_publ_flag
C23 C22 C27 C26 1.3(2) . . . . ?
C10 C22 C27 C26 -176.47(14) . . . . ?
C23 C22 C27 C29 -177.39(15) . . . . ?
C10 C22 C27 C29 4.8(2) . . . . ?
C8 C7 C6 C5 178.7(2) . . . . ?
C10 C7 C6 C5 -5.9(4) . . . . ?
C8 C7 C6 C1 0.2(2) . . . . ?
C10 C7 C6 C1 175.62(18) . . . . ?
C22 C27 C26 C25 -1.1(2) . . . . ?
C29 C27 C26 C25 177.75(16) . . . . ?
C8 C7 C10 C22 -73.5(2) . . . . ?
C6 C7 C10 C22 111.8(2) . . . . ?
C8 C7 C10 C11 156.34(17) . . . . ?
C6 C7 C10 C11 -18.4(3) . . . . ?
C27 C22 C10 C7 -57.6(2) . . . . ?
C23 C22 C10 C7 124.59(17) . . . . ?
C27 C22 C10 C11 72.93(19) . . . . ?
C23 C22 C10 C11 -104.85(17) . . . . ?
C27 C22 C23 C24 -0.3(2) . . . . ?
C10 C22 C23 C24 177.52(15) . . . . ?
C27 C22 C23 C28 177.96(16) . . . . ?
C10 C22 C23 C28 -4.2(2) . . . . ?
C32 C31 C36 C35 -1.6(3) . . . . ?
C8 C31 C36 C35 176.40(17) . . . . ?
C6 C7 C8 N9 0.3(2) . . . . ?
C10 C7 C8 N9 -175.56(16) . . . . ?
C6 C7 C8 C31 -179.69(19) . . . . ?
C10 C7 C8 C31 4.4(3) . . . . ?
C1 N9 C8 C7 -0.7(2) . . . . ?
C37 N9 C8 C7 -179.85(18) . . . . ?
C1 N9 C8 C31 179.26(17) . . . . ?
C37 N9 C8 C31 0.1(3) . . . . ?
C32 C31 C8 C7 78.3(3) . . . . ?
C36 C31 C8 C7 -99.6(2) . . . . ?
C32 C31 C8 N9 -101.7(2) . . . . ?
C36 C31 C8 N9 80.4(2) . . . . ?
C27 C26 C25 C24 -0.3(3) . . . . ?
C27 C26 C25 C30 -179.53(17) . . . . ?
C26 C25 C24 C23 1.3(3) . . . . ?
C30 C25 C24 C23 -179.43(17) . . . . ?
C22 C23 C24 C25 -1.0(3) . . . . ?
C28 C23 C24 C25 -179.44(17) . . . . ?
C7 C10 C11 C12 -166.59(17) . . . . ?
C22 C10 C11 C12 61.3(2) . . . . ?
C31 C36 C35 C34 0.1(3) . . . . ?
C8 N9 C1 C2 -179.2(2) . . . . ?
C37 N9 C1 C2 0.0(3) . . . . ?
C8 N9 C1 C6 0.9(2) . . . . ?
C37 N9 C1 C6 179.99(17) . . . . ?
C5 C6 C1 N9 -179.51(17) . . . . ?
C7 C6 C1 N9 -0.7(2) . . . . ?
C5 C6 C1 C2 0.5(3) . . . . ?
C7 C6 C1 C2 179.36(19) . . . . ?
C13 O14 C16 C17 100.3(2) . . . . ?
C13 O14 C16 C21 -84.5(2) . . . . ?
C1 C6 C5 C4 -0.1(3) . . . . ?
C7 C6 C5 C4 -178.5(2) . . . . ?
C36 C31 C32 C33 1.8(3) . . . . ?
C8 C31 C32 C33 -176.19(19) . . . . ?
N9 C1 C2 C3 179.8(2) . . . . ?
C6 C1 C2 C3 -0.3(3) . . . . ?
C10 C11 C12 C13 -176.34(16) . . . . ?
C21 C16 C17 C18 -0.6(3) . . . . ?
O14 C16 C17 C18 174.56(19) . . . . ?
C16 O14 C13 O15 1.5(3) . . . . ?
C16 O14 C13 C12 -178.07(17) . . . . ?
C11 C12 C13 O15 -14.2(3) . . . . ?
C11 C12 C13 O14 165.32(18) . . . . ?
C18 C19 C20 C21 -0.2(4) . . . . ?
C31 C32 C33 C34 -0.6(4) . . . . ?
C6 C5 C4 C3 -0.5(4) . . . . ?
C17 C16 C21 C20 0.2(3) . . . . ?
O14 C16 C21 C20 -174.92(18) . . . . ?
C19 C20 C21 C16 0.2(3) . . . . ?
C32 C33 C34 C35 -0.9(4) . . . . ?
C36 C35 C34 C33 1.1(3) . . . . ?
C20 C19 C18 C17 -0.2(4) . . . . ?
C16 C17 C18 C19 0.6(4) . . . . ?
C1 C2 C3 C4 -0.4(3) . . . . ?
C5 C4 C3 C2 0.8(4) . . . . ?
